data_7035439
loop_
_publ_author_name
'Laborde, Coralie'
'Wei, Muh-Mei'
'van der Lee, Arie'
'Deydier, Eric'
'Daran, Jean-Claude'
'Volle, Jean-No\"el'
'Poli, Rinaldo'
'Pirat, Jean-Luc'
'Manoury, Eric'
'Virieux, David'

_publ_section_title
;
 Double [3 + 2]-dimerisation cascade synthesis of
 bis(triazolyl)bisphosphanes, a new scaffold for bidentate bisphosphanes.
;
_journal_issue 28
_journal_name_full 'Dalton transactions (Cambridge, England : 2003)'
_journal_page_first 12539
_journal_page_last 12545
_journal_paper_doi 10.1039/c5dt02197a
_journal_volume 44
_journal_year 2015
_chemical_formula_moiety 'C36 H38 N6 O2 P2'
_chemical_formula_sum 'C36 H38 N6 O2 P2'
_chemical_formula_weight 648.66
_space_group_IT_number 15
_symmetry_cell_setting monoclinic
_symmetry_space_group_name_Hall '-C 2yc'
_symmetry_space_group_name_H-M 'C 1 2/c 1'
_atom_sites_solution_hydrogens difmap
_atom_sites_solution_primary other
_audit_update_record
;
2014-10-31 deposited with the CCDC.
2015-06-16 downloaded from the CCDC.
;
_cell_angle_alpha 90
_cell_angle_beta 90.8818(18)
_cell_angle_gamma 90
_cell_formula_units_Z 8
_cell_length_a 23.4908(5)
_cell_length_b 11.0856(2)
_cell_length_c 25.9333(5)
_cell_measurement_reflns_used 10890
_cell_measurement_temperature 175
_cell_measurement_theta_max 28.8960
_cell_measurement_theta_min 1.5890
_cell_volume 6752.5(2)
_computing_cell_refinement
;
CrysAlisPro, Agilent Technologies,
Version 1.171.36.24 (release 03-12-2012 CrysAlis171 .NET)
(compiled Dec  3 2012,18:21:49)
;
_computing_data_collection
;
CrysAlisPro, Agilent Technologies,
Version 1.171.36.24 (release 03-12-2012 CrysAlis171 .NET)
(compiled Dec  3 2012,18:21:49)
;
_computing_data_reduction
;
CrysAlisPro, Agilent Technologies,
Version 1.171.36.24 (release 03-12-2012 CrysAlis171 .NET)
(compiled Dec  3 2012,18:21:49)
;
_computing_molecular_graphics 'CAMERON (Watkin et al., 1996)'
_computing_publication_material 'CRYSTALS (Betteridge et al., 2003)'
_computing_structure_refinement 'CRYSTALS (Betteridge et al., 2003)'
_computing_structure_solution 'Superflip (Palatinus & Chapuis, 2007)'
_diffrn_ambient_temperature 175
_diffrn_detector_area_resol_mean 16.0143
_diffrn_measured_fraction_theta_full 0.966
_diffrn_measured_fraction_theta_max 0.878
_diffrn_measurement_details
;
  1 omega  -10.00   71.00   1.0000  170.0000
omega____ theta____ kappa____ phi______ frames
    -       15.4892   77.0000  150.0000 81

  2 omega   -6.00   83.00   1.0000  170.0000
omega____ theta____ kappa____ phi______ frames
    -       15.4892   77.0000  -90.0000 89

  3 omega  -11.00   83.00   1.0000  170.0000
omega____ theta____ kappa____ phi______ frames
    -       15.4892   77.0000   30.0000 94

  4 omega   52.00   82.00   1.0000  170.0000
omega____ theta____ kappa____ phi______ frames
    -       15.4892   77.0000 -180.0000 30

  5 omega  -14.00   47.00   1.0000  170.0000
omega____ theta____ kappa____ phi______ frames
    -      -16.2704   77.0000 -150.0000 61

  6 omega   25.00   46.00   1.0000  170.0000
omega____ theta____ kappa____ phi______ frames
    -      -16.2704   77.0000  150.0000 21

;
_diffrn_measurement_device Area
_diffrn_measurement_device_type 'Xcalibur, Sapphire3, Gemini'
_diffrn_measurement_method '\w scans'
_diffrn_orient_matrix_UB_11 0.0245429000
_diffrn_orient_matrix_UB_12 0.0199455000
_diffrn_orient_matrix_UB_13 -0.0131162000
_diffrn_orient_matrix_UB_21 -0.0033961000
_diffrn_orient_matrix_UB_22 0.0584174000
_diffrn_orient_matrix_UB_23 0.0106869000
_diffrn_orient_matrix_UB_31 0.0172527000
_diffrn_orient_matrix_UB_32 -0.0168612000
_diffrn_orient_matrix_UB_33 0.0214986000
_diffrn_radiation_monochromator graphite
_diffrn_radiation_source 'Enhance (Mo) X-ray Source'
_diffrn_radiation_type 'Mo K\a'
_diffrn_radiation_wavelength 0.71073
_diffrn_reflns_av_R_equivalents 0.047
_diffrn_reflns_av_sigmaI/netI 0.0566
_diffrn_reflns_limit_h_max 27
_diffrn_reflns_limit_h_min -31
_diffrn_reflns_limit_k_max 15
_diffrn_reflns_limit_k_min -14
_diffrn_reflns_limit_l_max 23
_diffrn_reflns_limit_l_min -32
_diffrn_reflns_number 27328
_diffrn_reflns_theta_full 25.190
_diffrn_reflns_theta_max 29.290
_diffrn_reflns_theta_min 1.571
_exptl_absorpt_coefficient_mu 0.171
_exptl_absorpt_correction_T_max 1.00000
_exptl_absorpt_correction_T_min 0.87684
_exptl_absorpt_correction_type multi-scan
_exptl_absorpt_process_details
;
CrysAlisPro, Agilent Technologies,
Version 1.171.36.24 (release 03-12-2012 CrysAlis171 .NET)
(compiled Dec  3 2012,18:21:49)
Empirical absorption correction using spherical harmonics,
 implemented in SCALE3 ABSPACK scaling algorithm.
;
_exptl_crystal_colour colourless
_exptl_crystal_density_diffrn 1.276
_exptl_crystal_density_method 'not measured'
_exptl_crystal_description prism
_exptl_crystal_F_000 2736
_exptl_crystal_size_max 0.300
_exptl_crystal_size_mid 0.250
_exptl_crystal_size_min 0.150
_refine_diff_density_max 0.40
_refine_diff_density_min -0.27
_refine_ls_extinction_method None
_refine_ls_goodness_of_fit_ref 1.0885
_refine_ls_hydrogen_treatment noref
_refine_ls_matrix_type full
_refine_ls_number_parameters 415
_refine_ls_number_reflns 6655
_refine_ls_number_restraints 0
_refine_ls_R_factor_all 0.0614
_refine_ls_R_factor_gt 0.0486
_refine_ls_shift/su_max 0.0020464
_refine_ls_shift/su_mean 0.0000649
_refine_ls_structure_factor_coef F
_refine_ls_weighting_details
;
 Method, part 1, Chebychev polynomial, (Watkin, 1994, Prince, 1982) 
 [weight] = 1.0/[A~0~*T~0~(x)+A~1~*T~1~(x) ... +A~n-1~]*T~n-1~(x)] 
 where A~i~ are the Chebychev coefficients listed below and x= Fcalc/Fmax 
 Method = Robust Weighting (Prince, 1982) 
 W = [weight] * [1-(deltaF/6*sigmaF)^2^]^2^ 
 A~i~ are: 
 8.12 6.38 7.13 2.16 
;
_refine_ls_weighting_scheme calc
_refine_ls_wR_factor_all 0.0602
_refine_ls_wR_factor_gt 0.0552
_refine_ls_wR_factor_ref 0.0552
_reflns_limit_h_max 30
_reflns_limit_h_min -31
_reflns_limit_k_max 15
_reflns_limit_k_min 0
_reflns_limit_l_max 32
_reflns_limit_l_min 0
_reflns_number_gt 6655
_reflns_number_total 8090
_reflns_threshold_expression I>2.0\s(I)
_oxford_reflns_number_all 8090
_cod_data_source_file c5dt02197a2.cif
_cod_data_source_block 8.3
_cod_depositor_comments 'Adding full bibliography for 7035438--7035443.cif.'
_cod_original_sg_symbol_H-M 'C 2/c '
_cod_database_code 7035439

loop_
_symmetry_equiv_pos_as_xyz
x,y,z
-x,-y,-z
x+1/2,y+1/2,z
-x+1/2,-y+1/2,-z
x,-y,z+1/2
-x,y,-z+1/2
x+1/2,-y+1/2,z+1/2
-x+1/2,y+1/2,-z+1/2

loop_
_atom_site_label
_atom_site_type_symbol
_atom_site_fract_x
_atom_site_fract_y
_atom_site_fract_z
_atom_site_U_iso_or_equiv
_atom_site_occupancy
_atom_site_adp_type
P1 P 0.354043(15) 0.70245(3) 0.734348(13) 0.0185 1.0000 Uani
O2 O 0.29452(4) 0.67979(11) 0.71686(4) 0.0268 1.0000 Uani
C3 C 0.39849(6) 0.73353(13) 0.67985(5) 0.0195 1.0000 Uani
N4 N 0.44973(6) 0.78972(13) 0.68173(5) 0.0256 1.0000 Uani
N5 N 0.46999(6) 0.79628(13) 0.63483(5) 0.0286 1.0000 Uani
N6 N 0.43173(5) 0.74452(12) 0.60281(5) 0.0229 1.0000 Uani
C7 C 0.38655(6) 0.70342(12) 0.62913(5) 0.0180 1.0000 Uani
C8 C 0.33915(6) 0.63849(12) 0.60504(5) 0.0175 1.0000 Uani
N9 N 0.28631(5) 0.68542(11) 0.59806(5) 0.0192 1.0000 Uani
N10 N 0.25113(6) 0.60395(12) 0.57600(5) 0.0237 1.0000 Uani
N11 N 0.28049(5) 0.50539(12) 0.56821(5) 0.0232 1.0000 Uani
C12 C 0.33497(6) 0.52242(13) 0.58569(5) 0.0196 1.0000 Uani
P13 P 0.390842(16) 0.41241(3) 0.580182(14) 0.0198 1.0000 Uani
O14 O 0.44766(5) 0.46908(11) 0.58584(5) 0.0295 1.0000 Uani
C15 C 0.37890(7) 0.34434(14) 0.51789(6) 0.0234 1.0000 Uani
C16 C 0.33812(8) 0.25566(15) 0.50942(7) 0.0334 1.0000 Uani
C17 C 0.33021(10) 0.20649(18) 0.46052(8) 0.0459 1.0000 Uani
C18 C 0.36330(11) 0.2466(2) 0.42063(8) 0.0520 1.0000 Uani
C19 C 0.40342(10) 0.3348(3) 0.42830(8) 0.0526 1.0000 Uani
C20 C 0.41190(8) 0.38486(19) 0.47723(7) 0.0357 1.0000 Uani
H201 H 0.4396 0.4456 0.4833 0.0423 1.0000 Uiso
H191 H 0.4257 0.3617 0.4009 0.0629 1.0000 Uiso
H181 H 0.3581 0.2140 0.3878 0.0626 1.0000 Uiso
H171 H 0.3027 0.1464 0.4551 0.0555 1.0000 Uiso
H161 H 0.3156 0.2290 0.5373 0.0391 1.0000 Uiso
C21 C 0.37724(7) 0.29688(14) 0.62713(6) 0.0257 1.0000 Uani
C22 C 0.32411(8) 0.27545(16) 0.64790(7) 0.0347 1.0000 Uani
C23 C 0.31738(10) 0.18151(19) 0.68292(8) 0.0453 1.0000 Uani
C24 C 0.36272(12) 0.1088(2) 0.69592(9) 0.0529 1.0000 Uani
C25 C 0.41533(12) 0.1297(2) 0.67560(10) 0.0598 1.0000 Uani
C26 C 0.42312(9) 0.2244(2) 0.64144(8) 0.0439 1.0000 Uani
H261 H 0.4587 0.2403 0.6282 0.0534 1.0000 Uiso
H251 H 0.4463 0.0798 0.6848 0.0725 1.0000 Uiso
H241 H 0.3581 0.0447 0.7191 0.0627 1.0000 Uiso
H231 H 0.2816 0.1676 0.6978 0.0549 1.0000 Uiso
H221 H 0.2936 0.3240 0.6385 0.0422 1.0000 Uiso
C27 C 0.26621(7) 0.80615(14) 0.61201(6) 0.0247 1.0000 Uani
C28 C 0.24224(7) 0.87804(15) 0.56600(6) 0.0291 1.0000 Uani
C29 C 0.18233(8) 0.84026(18) 0.55143(8) 0.0401 1.0000 Uani
H291 H 0.1698 0.8838 0.5216 0.0588 1.0000 Uiso
H292 H 0.1581 0.8550 0.5800 0.0593 1.0000 Uiso
H293 H 0.1811 0.7559 0.5439 0.0593 1.0000 Uiso
C30 C 0.24410(10) 1.01139(18) 0.57921(10) 0.0492 1.0000 Uani
H303 H 0.2305 1.0582 0.5499 0.0735 1.0000 Uiso
H302 H 0.2824 1.0351 0.5873 0.0737 1.0000 Uiso
H301 H 0.2206 1.0272 0.6088 0.0727 1.0000 Uiso
H281 H 0.2670 0.8661 0.5365 0.0343 1.0000 Uiso
H271 H 0.2974 0.8481 0.6268 0.0294 1.0000 Uiso
H272 H 0.2384 0.7962 0.6371 0.0302 1.0000 Uiso
C31 C 0.44248(7) 0.73585(15) 0.54725(6) 0.0280 1.0000 Uani
C32 C 0.45513(8) 0.85635(18) 0.52207(7) 0.0353 1.0000 Uani
C33 C 0.46539(10) 0.8321(2) 0.46504(8) 0.0482 1.0000 Uani
H331 H 0.4730 0.9070 0.4468 0.0717 1.0000 Uiso
H332 H 0.4975 0.7742 0.4610 0.0719 1.0000 Uiso
H333 H 0.4309 0.7967 0.4507 0.0709 1.0000 Uiso
C34 C 0.40752(10) 0.9469(2) 0.52986(9) 0.0510 1.0000 Uani
H341 H 0.4167 1.0221 0.5137 0.0761 1.0000 Uiso
H342 H 0.4027 0.9619 0.5661 0.0751 1.0000 Uiso
H343 H 0.3725 0.9149 0.5162 0.0752 1.0000 Uiso
H321 H 0.4903 0.8885 0.5382 0.0421 1.0000 Uiso
H311 H 0.4728 0.6818 0.5420 0.0341 1.0000 Uiso
H312 H 0.4085 0.7022 0.5319 0.0350 1.0000 Uiso
C35 C 0.36020(6) 0.83273(13) 0.77560(5) 0.0196 1.0000 Uani
C36 C 0.41121(6) 0.87976(14) 0.79474(6) 0.0246 1.0000 Uani
C37 C 0.41065(8) 0.97988(16) 0.82679(7) 0.0319 1.0000 Uani
C38 C 0.35956(8) 1.03461(15) 0.83900(7) 0.0331 1.0000 Uani
C39 C 0.30894(8) 0.99086(16) 0.81907(7) 0.0317 1.0000 Uani
C40 C 0.30892(6) 0.88875(15) 0.78791(6) 0.0257 1.0000 Uani
H401 H 0.2752 0.8568 0.7739 0.0316 1.0000 Uiso
H391 H 0.2749 1.0298 0.8266 0.0382 1.0000 Uiso
H381 H 0.3594 1.1019 0.8614 0.0405 1.0000 Uiso
H371 H 0.4450 1.0097 0.8405 0.0380 1.0000 Uiso
H361 H 0.4468 0.8429 0.7862 0.0295 1.0000 Uiso
C41 C 0.38451(7) 0.57293(13) 0.76656(5) 0.0228 1.0000 Uani
C42 C 0.43774(9) 0.57188(17) 0.78945(9) 0.0447 1.0000 Uani
C43 C 0.45812(11) 0.4673(2) 0.81345(10) 0.0545 1.0000 Uani
C44 C 0.42559(11) 0.36548(19) 0.81294(9) 0.0521 1.0000 Uani
C45 C 0.37183(12) 0.36529(19) 0.79051(11) 0.0578 1.0000 Uani
C46 C 0.35125(9) 0.46901(18) 0.76741(9) 0.0461 1.0000 Uani
H461 H 0.3150 0.4697 0.7518 0.0545 1.0000 Uiso
H451 H 0.3496 0.2949 0.7908 0.0694 1.0000 Uiso
H441 H 0.4396 0.2952 0.8281 0.0629 1.0000 Uiso
H431 H 0.4938 0.4684 0.8294 0.0661 1.0000 Uiso
H421 H 0.4604 0.6416 0.7893 0.0542 1.0000 Uiso

loop_
_atom_site_aniso_label
_atom_site_aniso_U_11
_atom_site_aniso_U_22
_atom_site_aniso_U_33
_atom_site_aniso_U_23
_atom_site_aniso_U_13
_atom_site_aniso_U_12
P1 0.01607(17) 0.02153(18) 0.01796(17) 0.00023(12) -0.00192(12) -0.00128(13)
O2 0.0193(5) 0.0350(6) 0.0260(5) 0.0017(4) -0.0033(4) -0.0051(4)
C3 0.0180(6) 0.0202(6) 0.0201(6) -0.0003(5) -0.0024(5) 0.0011(5)
N4 0.0201(6) 0.0318(7) 0.0249(6) -0.0020(5) -0.0017(5) -0.0040(5)
N5 0.0226(6) 0.0362(7) 0.0269(7) -0.0024(5) 0.0000(5) -0.0080(5)
N6 0.0220(6) 0.0250(6) 0.0217(6) -0.0011(5) 0.0011(5) -0.0038(5)
C7 0.0178(6) 0.0169(6) 0.0194(6) 0.0007(5) 0.0001(5) 0.0004(5)
C8 0.0184(6) 0.0188(6) 0.0153(6) 0.0015(5) -0.0012(5) -0.0003(5)
N9 0.0180(5) 0.0192(6) 0.0202(5) 0.0009(4) -0.0041(4) 0.0004(4)
N10 0.0233(6) 0.0214(6) 0.0262(6) -0.0014(5) -0.0045(5) -0.0018(5)
N11 0.0230(6) 0.0214(6) 0.0250(6) 0.0006(5) -0.0047(5) -0.0021(5)
C12 0.0221(7) 0.0186(6) 0.0179(6) 0.0013(5) -0.0018(5) 0.0014(5)
P13 0.02152(18) 0.01817(17) 0.01966(17) -0.00011(12) -0.00143(13) 0.00152(13)
O14 0.0229(6) 0.0293(6) 0.0362(6) -0.0006(5) -0.0030(4) -0.0007(4)
C15 0.0272(7) 0.0211(7) 0.0217(7) -0.0023(5) -0.0019(5) 0.0070(6)
C16 0.0442(10) 0.0235(8) 0.0323(8) -0.0023(6) -0.0062(7) -0.0012(7)
C17 0.0594(13) 0.0311(9) 0.0466(11) -0.0144(8) -0.0192(9) 0.0086(9)
C18 0.0662(15) 0.0572(13) 0.0321(10) -0.0216(9) -0.0108(9) 0.0233(11)
C19 0.0549(13) 0.0777(16) 0.0253(9) -0.0067(9) 0.0095(8) 0.0186(12)
C20 0.0314(9) 0.0461(10) 0.0298(8) -0.0014(7) 0.0067(7) 0.0052(7)
C21 0.0333(8) 0.0225(7) 0.0214(7) 0.0017(5) 0.0001(6) 0.0036(6)
C22 0.0355(9) 0.0303(9) 0.0386(9) 0.0094(7) 0.0063(7) 0.0057(7)
C23 0.0553(12) 0.0391(11) 0.0419(10) 0.0118(8) 0.0157(9) -0.0018(9)
C24 0.0816(16) 0.0361(10) 0.0416(11) 0.0189(8) 0.0174(10) 0.0105(11)
C25 0.0724(16) 0.0538(13) 0.0535(13) 0.0269(11) 0.0140(11) 0.0319(12)
C26 0.0453(11) 0.0474(11) 0.0392(10) 0.0163(8) 0.0083(8) 0.0179(9)
C27 0.0251(7) 0.0204(7) 0.0285(7) -0.0023(5) -0.0063(6) 0.0045(6)
C28 0.0295(8) 0.0257(8) 0.0321(8) 0.0053(6) -0.0034(6) 0.0034(6)
C29 0.0351(10) 0.0361(9) 0.0487(11) 0.0038(8) -0.0171(8) 0.0049(8)
C30 0.0509(12) 0.0236(9) 0.0725(15) 0.0050(9) -0.0189(11) 0.0017(8)
C31 0.0302(8) 0.0328(8) 0.0211(7) -0.0004(6) 0.0058(6) -0.0031(6)
C32 0.0350(9) 0.0368(9) 0.0341(9) 0.0051(7) 0.0026(7) -0.0095(7)
C33 0.0569(13) 0.0567(13) 0.0312(10) 0.0102(9) 0.0085(9) -0.0118(10)
C34 0.0544(13) 0.0413(11) 0.0574(13) 0.0095(10) 0.0068(10) 0.0072(10)
C35 0.0215(7) 0.0202(6) 0.0170(6) 0.0017(5) -0.0005(5) 0.0020(5)
C36 0.0229(7) 0.0232(7) 0.0276(7) -0.0015(6) -0.0017(5) 0.0015(5)
C37 0.0329(9) 0.0286(8) 0.0343(8) -0.0043(6) -0.0028(6) -0.0025(7)
C38 0.0442(10) 0.0253(8) 0.0300(8) -0.0053(6) 0.0042(7) 0.0047(7)
C39 0.0337(9) 0.0320(8) 0.0297(8) -0.0010(6) 0.0070(6) 0.0103(7)
C40 0.0225(7) 0.0316(8) 0.0230(7) 0.0013(6) 0.0034(5) 0.0040(6)
C41 0.0279(8) 0.0205(7) 0.0201(6) 0.0008(5) -0.0001(5) 0.0015(6)
C42 0.0398(10) 0.0282(9) 0.0653(13) 0.0058(9) -0.0211(9) 0.0004(8)
C43 0.0524(13) 0.0414(12) 0.0689(15) 0.0096(10) -0.0277(11) 0.0118(10)
C44 0.0703(15) 0.0314(10) 0.0543(13) 0.0125(9) -0.0099(11) 0.0124(10)
C45 0.0710(16) 0.0271(10) 0.0749(16) 0.0141(10) -0.0113(12) -0.0084(10)
C46 0.0460(11) 0.0295(9) 0.0622(13) 0.0104(8) -0.0138(9) -0.0093(8)

loop_
_atom_type_symbol
_atom_type_scat_dispersion_real
_atom_type_scat_dispersion_imag
_atom_type_scat_Cromer_Mann_a1
_atom_type_scat_Cromer_Mann_b1
_atom_type_scat_Cromer_Mann_a2
_atom_type_scat_Cromer_Mann_b2
_atom_type_scat_Cromer_Mann_a3
_atom_type_scat_Cromer_Mann_b3
_atom_type_scat_Cromer_Mann_a4
_atom_type_scat_Cromer_Mann_b4
_atom_type_scat_Cromer_Mann_c
_atom_type_scat_source
C 0.0033 0.0016 2.3100 20.8439 1.0200 10.2075 1.5886 0.5687 0.8650 51.6512 0.2156 'International Tables Vol C 4.2.6.8 and 6.1.1.4'
H 0.0000 0.0000 0.4930 10.5109 0.3229 26.1257 0.1402 3.1424 0.0408 57.7998 0.0030 'International Tables Vol C 4.2.6.8 and 6.1.1.4'
P 0.1023 0.0942 6.4345 1.9067 4.1791 27.1570 1.7800 0.5260 1.4908 68.1645 1.1149 'International Tables Vol C 4.2.6.8 and 6.1.1.4'
N 0.0061 0.0033 12.2126 0.0057 3.1322 9.8933 2.0125 28.9975 1.1663 0.5826 -11.5290 'International Tables Vol C 4.2.6.8 and 6.1.1.4'
O 0.0106 0.0060 3.0485 13.2771 2.2868 5.7011 1.5463 0.3239 0.8670 32.9089 0.2508 'International Tables Vol C 4.2.6.8 and 6.1.1.4'

loop_
_geom_angle_atom_site_label_1
_geom_angle_atom_site_label_2
_geom_angle_atom_site_label_3
_geom_angle
_geom_angle_publ_flag
O2 P1 C3 110.29(6) yes
O2 P1 C35 112.56(7) yes
C3 P1 C35 105.67(7) yes
O2 P1 C41 111.84(7) yes
C3 P1 C41 106.54(7) yes
C35 P1 C41 109.60(7) yes
P1 C3 N4 125.74(11) yes
P1 C3 C7 126.05(11) yes
N4 C3 C7 108.21(13) yes
C3 N4 N5 109.02(12) yes
N4 N5 N6 107.47(12) yes
N5 N6 C7 110.82(12) yes
N5 N6 C31 120.72(12) yes
C7 N6 C31 128.45(13) yes
C3 C7 N6 104.48(12) yes
C3 C7 C8 132.03(13) yes
N6 C7 C8 123.44(12) yes
C7 C8 N9 124.01(12) yes
C7 C8 C12 131.59(13) yes
N9 C8 C12 104.39(12) yes
C8 N9 N10 110.75(12) yes
C8 N9 C27 127.95(12) yes
N10 N9 C27 121.30(12) yes
N9 N10 N11 107.71(12) yes
N10 N11 C12 109.07(12) yes
C8 C12 N11 108.07(12) yes
C8 C12 P13 127.68(11) yes
N11 C12 P13 124.17(11) yes
C12 P13 O14 111.24(7) yes
C12 P13 C15 104.57(7) yes
O14 P13 C15 113.23(7) yes
C12 P13 C21 106.94(7) yes
O14 P13 C21 113.84(7) yes
C15 P13 C21 106.37(7) yes
P13 C15 C16 122.44(12) yes
P13 C15 C20 117.59(13) yes
C16 C15 C20 119.96(15) yes
C15 C16 C17 120.30(18) yes
C15 C16 H161 119.4 no
C17 C16 H161 120.3 no
C16 C17 C18 119.3(2) yes
C16 C17 H171 119.9 no
C18 C17 H171 120.8 no
C17 C18 C19 121.10(18) yes
C17 C18 H181 119.5 no
C19 C18 H181 119.4 no
C18 C19 C20 120.2(2) yes
C18 C19 H191 120.5 no
C20 C19 H191 119.2 no
C19 C20 C15 119.12(19) yes
C19 C20 H201 121.4 no
C15 C20 H201 119.5 no
P13 C21 C22 123.70(13) yes
P13 C21 C26 116.55(13) yes
C22 C21 C26 119.73(16) yes
C21 C22 C23 119.54(17) yes
C21 C22 H221 119.7 no
C23 C22 H221 120.7 no
C22 C23 C24 120.22(19) yes
C22 C23 H231 120.0 no
C24 C23 H231 119.7 no
C23 C24 C25 120.49(18) yes
C23 C24 H241 120.2 no
C25 C24 H241 119.3 no
C24 C25 C26 120.1(2) yes
C24 C25 H251 120.1 no
C26 C25 H251 119.8 no
C21 C26 C25 119.9(2) yes
C21 C26 H261 119.5 no
C25 C26 H261 120.6 no
N9 C27 C28 113.44(13) yes
N9 C27 H271 107.4 no
C28 C27 H271 109.5 no
N9 C27 H272 107.1 no
C28 C27 H272 110.5 no
H271 C27 H272 108.7 no
C27 C28 C29 112.31(14) yes
C27 C28 C30 108.74(15) yes
C29 C28 C30 110.48(15) yes
C27 C28 H281 108.9 no
C29 C28 H281 109.2 no
C30 C28 H281 107.1 no
C28 C29 H291 109.7 no
C28 C29 H292 108.8 no
H291 C29 H292 111.2 no
C28 C29 H293 110.4 no
H291 C29 H293 108.7 no
H292 C29 H293 108.0 no
C28 C30 H303 109.6 no
C28 C30 H302 109.9 no
H303 C30 H302 108.8 no
C28 C30 H301 109.9 no
H303 C30 H301 109.8 no
H302 C30 H301 108.8 no
N6 C31 C32 113.69(14) yes
N6 C31 H311 108.9 no
C32 C31 H311 110.1 no
N6 C31 H312 106.1 no
C32 C31 H312 109.3 no
H311 C31 H312 108.5 no
C31 C32 C33 107.26(16) yes
C31 C32 C34 112.01(15) yes
C33 C32 C34 111.90(18) yes
C31 C32 H321 107.7 no
C33 C32 H321 109.3 no
C34 C32 H321 108.6 no
C32 C33 H331 110.7 no
C32 C33 H332 110.2 no
H331 C33 H332 110.8 no
C32 C33 H333 107.5 no
H331 C33 H333 108.5 no
H332 C33 H333 109.2 no
C32 C34 H341 110.2 no
C32 C34 H342 110.0 no
H341 C34 H342 107.8 no
C32 C34 H343 109.6 no
H341 C34 H343 111.0 no
H342 C34 H343 108.2 no
P1 C35 C36 124.96(11) yes
P1 C35 C40 115.49(11) yes
C36 C35 C40 119.54(14) yes
C35 C36 C37 119.84(15) yes
C35 C36 H361 120.4 no
C37 C36 H361 119.7 no
C36 C37 C38 120.24(16) yes
C36 C37 H371 119.6 no
C38 C37 H371 120.2 no
C37 C38 C39 120.38(15) yes
C37 C38 H381 119.8 no
C39 C38 H381 119.8 no
C38 C39 C40 119.82(15) yes
C38 C39 H391 119.8 no
C40 C39 H391 120.4 no
C35 C40 C39 120.13(15) yes
C35 C40 H401 118.1 no
C39 C40 H401 121.7 no
P1 C41 C42 123.92(13) yes
P1 C41 C46 116.56(13) yes
C42 C41 C46 119.52(16) yes
C41 C42 C43 120.14(19) yes
C41 C42 H421 120.2 no
C43 C42 H421 119.6 no
C42 C43 C44 119.7(2) yes
C42 C43 H431 119.2 no
C44 C43 H431 121.1 no
C43 C44 C45 120.91(19) yes
C43 C44 H441 119.7 no
C45 C44 H441 119.4 no
C44 C45 C46 119.5(2) yes
C44 C45 H451 120.1 no
C46 C45 H451 120.3 no
C41 C46 C45 120.2(2) yes
C41 C46 H461 119.5 no
C45 C46 H461 120.3 no

loop_
_geom_bond_atom_site_label_1
_geom_bond_atom_site_label_2
_geom_bond_distance
_geom_bond_publ_flag
P1 O2 1.4847(11) yes
P1 C3 1.8033(15) yes
P1 C35 1.8018(15) yes
P1 C41 1.8038(15) yes
C3 N4 1.3556(19) yes
C3 C7 1.3816(19) yes
N4 N5 1.3148(19) yes
N5 N6 1.3428(18) yes
N6 C7 1.3500(18) yes
N6 C31 1.4698(19) yes
C7 C8 1.4582(19) yes
C8 N9 1.3555(18) yes
C8 C12 1.3840(19) yes
N9 N10 1.3457(17) yes
N9 C27 1.4664(19) yes
N10 N11 1.3094(19) yes
N11 C12 1.3642(19) yes
C12 P13 1.7990(15) yes
P13 O14 1.4804(12) yes
P13 C15 1.8010(15) yes
P13 C21 1.7991(16) yes
C15 C16 1.388(2) yes
C15 C20 1.393(2) yes
C16 C17 1.390(3) yes
C16 H161 0.951 no
C17 C18 1.377(4) yes
C17 H171 0.938 no
C18 C19 1.370(4) yes
C18 H181 0.931 no
C19 C20 1.396(3) yes
C19 H191 0.937 no
C20 H201 0.947 no
C21 C22 1.387(2) yes
C21 C26 1.390(2) yes
C22 C23 1.392(3) yes
C22 H221 0.925 no
C23 C24 1.373(3) yes
C23 H231 0.944 no
C24 C25 1.370(4) yes
C24 H241 0.940 no
C25 C26 1.388(3) yes
C25 H251 0.942 no
C26 H261 0.926 no
C27 C28 1.535(2) yes
C27 H271 0.945 no
C27 H272 0.935 no
C28 C29 1.511(2) yes
C28 C30 1.518(3) yes
C28 H281 0.977 no
C29 H291 0.954 no
C29 H292 0.954 no
C29 H293 0.956 no
C30 H303 0.970 no
C30 H302 0.957 no
C30 H301 0.968 no
C31 C32 1.518(2) yes
C31 H311 0.942 no
C31 H312 0.962 no
C32 C33 1.526(3) yes
C32 C34 1.519(3) yes
C32 H321 0.986 no
C33 H331 0.973 no
C33 H332 0.996 no
C33 H333 0.969 no
C34 H341 0.959 no
C34 H342 0.962 no
C34 H343 0.959 no
C35 C36 1.391(2) yes
C35 C40 1.397(2) yes
C36 C37 1.387(2) yes
C36 H361 0.960 no
C37 C38 1.386(3) yes
C37 H371 0.937 no
C38 C39 1.377(3) yes
C38 H381 0.946 no
C39 C40 1.391(2) yes
C39 H391 0.932 no
C40 H401 0.937 no
C41 C42 1.376(2) yes
C41 C46 1.392(2) yes
C42 C43 1.397(3) yes
C42 H421 0.939 no
C43 C44 1.363(4) yes
C43 H431 0.930 no
C44 C45 1.382(4) yes
C44 H441 0.930 no
C45 C46 1.380(3) yes
C45 H451 0.939 no
C46 H461 0.938 no

loop_
_geom_hbond_atom_site_label_D
_geom_hbond_atom_site_label_H
_geom_hbond_atom_site_label_A
_geom_hbond_site_symmetry_A
_geom_hbond_angle_DHA
_geom_hbond_distance_DH
_geom_hbond_distance_HA
_geom_hbond_distance_DA
_geom_hbond_publ_flag
C29 H293 N10 . 125.12(11) 0.956 2.489 3.138(3) yes
C39 H391 O2 8_556 138.36(11) 0.932 2.576 3.330(3) yes
C43 H431 O14 6_656 147.86(18) 0.930 2.574 3.397(3) yes
